data_7702613
loop_
_publ_author_name
'Grove, Hilde'
'Sletten, Jorunn'
'Julve, Miguel'
'Lloret, Francesc'

_publ_contact_author
;Prof Jorunn Sletten
Department of Chemistry
University of Bergen
Allegaten 41
N-5007 Bergen
NORWAY
;
_publ_section_title
;
 Solid state polymerization causing transition to a ferromagnetic state.
 Crystal structures and magnetic properties of
 [Cu2(dpp)(H2O)(dmso)Cl4]&#x00B7;dmso and [Cu2(dpp)Cl4]n
 (dpp&#x00A0;=&#x00A0;2,3-bis(2-pyridyl)pyrazine)
;
_journal_issue 17
_journal_name_full 'Journal of the Chemical Society, Dalton Transactions'
_journal_page_first 2487
_journal_paper_doi 10.1039/b103588f
_journal_year 2001
_chemical_compound_source 'synthesized by H. Grove'
_chemical_formula_structural '[Cu2 (C14 H10 N4) (H2 O) (C2 H6 O S) Cl4]. (C2 H6 O S)'
_chemical_formula_sum 'C18 H24 Cl4 Cu2 N4 O3 S2'
_chemical_formula_weight 677.41
_space_group_IT_number 2
_space_group_name_Hall '-P 1'
_space_group_name_H-M_alt 'P -1'
_symmetry_cell_setting triclinic
_symmetry_space_group_name_H-M 'P -1'
_atom_sites_solution_hydrogens 'geom for H bound to C, difmap for H bound to O'
_atom_sites_solution_primary direct
_atom_sites_solution_secondary difmap
_audit_creation_method SHELXL
_cell_angle_alpha 89.639(12)
_cell_angle_beta 73.372(11)
_cell_angle_gamma 66.079(13)
_cell_formula_units_Z 2
_cell_length_a 10.434(2)
_cell_length_b 11.215(2)
_cell_length_c 12.8942(15)
_cell_measurement_reflns_used 25
_cell_measurement_temperature 293(2)
_cell_measurement_theta_max 25
_cell_measurement_theta_min 15
_cell_volume 1311.2(4)
_computing_cell_refinement 'EXPRESS CAD4 program'
_computing_data_collection 'EXPRESS CAD4 program'
_computing_data_reduction XCAD4
_computing_molecular_graphics XP
_computing_publication_material CIFTAB
_computing_structure_refinement 'SHELXL-93 (Sheldrick, 1993)'
_computing_structure_solution 'SHELXS-86 (Sheldrick, 1990)'
_diffrn_ambient_temperature 293(2)
_diffrn_measurement_device 'Enraf-Nonius CAD4'
_diffrn_measurement_method 'omega/2theta scan'
_diffrn_radiation_monochromator graphite
_diffrn_radiation_source 'fine-focus sealed tube'
_diffrn_radiation_type MoK\a
_diffrn_radiation_wavelength 0.71073
_diffrn_reflns_av_R_equivalents 0.0195
_diffrn_reflns_av_sigmaI/netI 0.0263
_diffrn_reflns_limit_h_max 12
_diffrn_reflns_limit_h_min -13
_diffrn_reflns_limit_k_max 2
_diffrn_reflns_limit_k_min -14
_diffrn_reflns_limit_l_max 16
_diffrn_reflns_limit_l_min -16
_diffrn_reflns_number 8258
_diffrn_reflns_theta_max 27.45
_diffrn_reflns_theta_min 2.25
_diffrn_standards_decay_% 7
_diffrn_standards_interval_time '10800 sec'
_diffrn_standards_number 3
_exptl_absorpt_coefficient_mu 2.217
_exptl_absorpt_correction_T_max 0.81027
_exptl_absorpt_correction_T_min 0.71361
_exptl_absorpt_correction_type 'empirical, based on psi-scans'
_exptl_crystal_colour green
_exptl_crystal_density_diffrn 1.716
_exptl_crystal_description plate
_exptl_crystal_F_000 684
_exptl_crystal_size_max 0.23
_exptl_crystal_size_mid 0.18
_exptl_crystal_size_min 0.15
_refine_diff_density_max 0.541
_refine_diff_density_min -0.413
_refine_diff_density_rms '0.074 #===END'
_refine_ls_extinction_method none
_refine_ls_goodness_of_fit_all 1.070
_refine_ls_goodness_of_fit_obs 1.084
_refine_ls_hydrogen_treatment 'riding model, for dmso idealised rotating CH3-group'
_refine_ls_matrix_type full
_refine_ls_number_parameters 302
_refine_ls_number_reflns 5995
_refine_ls_number_restraints 0
_refine_ls_restrained_S_all 1.077
_refine_ls_restrained_S_obs 1.084
_refine_ls_R_factor_all 0.0499
_refine_ls_R_factor_obs 0.0353
_refine_ls_shift/esd_max -0.001
_refine_ls_shift/esd_mean 0.000
_refine_ls_structure_factor_coef Fsqd
_refine_ls_weighting_details 'w=1/[\s^2^(Fo^2^)+(0.0352P)^2^+1.2060P] where P=(Fo^2^+2Fc^2^)/3'
_refine_ls_weighting_scheme calc
_refine_ls_wR_factor_all 0.0861
_refine_ls_wR_factor_obs 0.0776
_reflns_number_observed 4869
_reflns_number_total 6001
_reflns_observed_criterion >2sigma(I)
_cod_data_source_file b103588f.txt
_cod_data_source_block cudppcl
_cod_depositor_comments
;
The following automatic conversions were performed:

data item '_refine_ls_weighting_scheme' value 'calc
w=1/[\s^2^(Fo^2^)+(0.0352P)^2^+1.2060P] where P=(Fo^2^+2Fc^2^)/3' was
changed to 'calc'. A new data item '_refine_ls_weighting_details' was
created with the value set to
'w=1/[\s^2^(Fo^2^)+(0.0352P)^2^+1.2060P] where P=(Fo^2^+2Fc^2^)/3'.

Automatic conversion script
Id: cif_fix_values 6909 2019-04-08 15:41:33Z antanas 
;
_cod_original_cell_volume 1311.1(3)
_cod_database_code 7702613

loop_
_symmetry_equiv_pos_as_xyz
'x, y, z'
'-x, -y, -z'

loop_
_atom_site_aniso_label
_atom_site_aniso_U_11
_atom_site_aniso_U_22
_atom_site_aniso_U_33
_atom_site_aniso_U_23
_atom_site_aniso_U_13
_atom_site_aniso_U_12
Cu1 0.0238(2) 0.0307(2) 0.0233(2) -0.00396(13) -0.00499(12) -0.00901(13)
Cu2 0.0350(2) 0.0330(2) 0.0245(2) -0.00065(14) -0.00990(14) -0.0134(2)
Cl1 0.0319(4) 0.0543(5) 0.0414(4) -0.0097(4) -0.0033(3) -0.0220(3)
Cl2 0.0352(4) 0.0367(4) 0.0433(4) 0.0100(3) -0.0151(3) -0.0100(3)
Cl3 0.0550(5) 0.0367(4) 0.0365(4) 0.0013(3) -0.0070(3) -0.0249(4)
Cl4 0.0605(5) 0.0560(5) 0.0401(4) 0.0120(4) -0.0165(4) -0.0387(4)
S1 0.0528(5) 0.0510(5) 0.0401(5) -0.0080(4) 0.0091(4) -0.0086(4)
S2 0.0904(9) 0.176(2) 0.0409(5) 0.0435(7) -0.0326(6) -0.0956(10)
O1 0.0377(12) 0.0490(13) 0.0248(10) -0.0098(9) -0.0032(9) -0.0120(10)
O2 0.0491(13) 0.068(2) 0.0302(11) 0.0060(11) -0.0168(10) -0.0292(12)
O3 0.111(3) 0.182(4) 0.0384(15) 0.031(2) -0.032(2) -0.119(3)
N1 0.0284(11) 0.0243(11) 0.0270(11) 0.0002(9) -0.0087(9) -0.0105(9)
N2 0.0252(11) 0.0248(11) 0.0235(11) 0.0008(9) -0.0074(9) -0.0103(9)
N3 0.0278(11) 0.0284(12) 0.0221(11) -0.0002(9) -0.0076(9) -0.0100(9)
N4 0.0271(11) 0.0297(12) 0.0253(11) -0.0032(9) -0.0055(9) -0.0070(10)
C1 0.042(2) 0.034(2) 0.036(2) -0.0047(13) -0.0128(13) -0.0161(13)
C2 0.048(2) 0.040(2) 0.046(2) 0.0005(14) -0.022(2) -0.0248(15)
C3 0.035(2) 0.038(2) 0.046(2) 0.0118(14) -0.0193(13) -0.0227(13)
C4 0.0271(13) 0.0293(14) 0.0325(14) 0.0052(11) -0.0077(11) -0.0129(11)
C5 0.0286(13) 0.0214(12) 0.0238(12) 0.0046(10) -0.0106(10) -0.0102(10)
C6 0.0244(12) 0.0252(13) 0.0216(12) 0.0028(10) -0.0068(10) -0.0109(10)
C7 0.0251(13) 0.0290(14) 0.0296(14) 0.0014(11) -0.0110(11) -0.0082(11)
C8 0.0317(14) 0.0342(15) 0.0250(13) 0.0008(11) -0.0113(11) -0.0147(12)
C9 0.0244(12) 0.0269(13) 0.0203(12) 0.0035(10) -0.0047(10) -0.0109(11)
C10 0.0274(13) 0.0243(13) 0.0217(12) 0.0023(10) -0.0053(10) -0.0091(11)
C11 0.0324(14) 0.0292(14) 0.0235(13) 0.0013(11) -0.0085(11) -0.0083(12)
C12 0.037(2) 0.036(2) 0.035(2) 0.0102(13) -0.0176(13) -0.0119(13)
C13 0.0289(14) 0.032(2) 0.039(2) 0.0035(13) -0.0095(12) -0.0037(12)
C14 0.0322(15) 0.032(2) 0.0325(15) -0.0038(12) -0.0040(12) -0.0060(12)
C15 0.098(4) 0.116(5) 0.094(4) -0.072(4) 0.042(3) -0.076(4)
C16 0.048(2) 0.088(3) 0.053(2) -0.023(2) 0.006(2) -0.030(2)
C17 0.170(7) 0.128(6) 0.111(5) 0.069(5) -0.059(5) -0.076(5)
C18 0.077(4) 0.202(8) 0.071(4) 0.027(4) -0.011(3) -0.069(5)

loop_
_atom_site_label
_atom_site_type_symbol
_atom_site_fract_x
_atom_site_fract_y
_atom_site_fract_z
_atom_site_U_iso_or_equiv
_atom_site_thermal_displace_type
_atom_site_occupancy
_atom_site_calc_flag
_atom_site_refinement_flags
Cu1 Cu 0.12889(4) 0.49614(3) 0.19194(3) 0.02730(9) Uani 1 d .
Cu2 Cu 0.60779(4) 0.03747(4) -0.25634(3) 0.03100(9) Uani 1 d .
Cl1 Cl -0.06491(8) 0.44216(9) 0.21138(7) 0.0430(2) Uani 1 d .
Cl2 Cl 0.06400(8) 0.70760(8) 0.11844(7) 0.0395(2) Uani 1 d .
Cl3 Cl 0.62824(10) -0.17336(8) -0.26249(6) 0.0424(2) Uani 1 d .
Cl4 Cl 0.75660(10) 0.12822(9) -0.35836(7) 0.0472(2) Uani 1 d .
S1 S -0.08936(11) 0.68950(10) 0.39221(8) 0.0579(3) Uani 1 d .
S2 S 0.3059(2) -0.1378(2) -0.33974(9) 0.0863(5) Uani 1 d .
O1 O 0.0565(2) 0.5677(2) 0.3474(2) 0.0407(5) Uani 1 d .
O2 O 0.4890(3) 0.0845(3) -0.3569(2) 0.0463(6) Uani 1 d .
H21 H 0.4532(3) 0.0362(3) -0.3731(2) 0.056 Uiso 1 d R
H22 H 0.5276(3) 0.1008(3) -0.4107(2) 0.056 Uiso 1 d R
O3 O 0.3901(4) -0.0796(4) -0.4220(2) 0.0890(12) Uani 1 d .
N1 N 0.3353(2) 0.4699(2) 0.1852(2) 0.0267(5) Uani 1 d .
N2 N 0.2513(2) 0.3747(2) 0.0480(2) 0.0246(4) Uani 1 d .
N3 N 0.4323(2) 0.1815(2) -0.1220(2) 0.0267(5) Uani 1 d .
N4 N 0.7016(3) 0.0142(2) -0.1396(2) 0.0297(5) Uani 1 d .
C1 C 0.3649(4) 0.5446(3) 0.2462(3) 0.0371(7) Uani 1 d .
H1 H 0.2885(4) 0.6038(3) 0.3038(3) 0.045 Uiso 1 calc R
C2 C 0.5057(4) 0.5370(3) 0.2267(3) 0.0406(7) Uani 1 d .
H2 H 0.5239(4) 0.5883(3) 0.2720(3) 0.049 Uiso 1 calc R
C3 C 0.6178(3) 0.4532(3) 0.1401(3) 0.0355(7) Uani 1 d .
H3 H 0.7131(3) 0.4469(3) 0.1258(3) 0.043 Uiso 1 calc R
C4 C 0.5875(3) 0.3777(3) 0.0741(2) 0.0297(6) Uani 1 d .
H4 H 0.6610(3) 0.3231(3) 0.0129(2) 0.036 Uiso 1 calc R
C5 C 0.4457(3) 0.3849(2) 0.1009(2) 0.0242(5) Uani 1 d .
C6 C 0.3968(3) 0.3157(3) 0.0344(2) 0.0236(5) Uani 1 d .
C7 C 0.1975(3) 0.3436(3) -0.0241(2) 0.0284(6) Uani 1 d .
H7 H 0.0965(3) 0.3818(3) -0.0136(2) 0.034 Uiso 1 calc R
C8 C 0.2936(3) 0.2530(3) -0.1158(2) 0.0294(6) Uani 1 d .
H8 H 0.2595(3) 0.2431(3) -0.1729(2) 0.035 Uiso 1 calc R
C9 C 0.4853(3) 0.2043(3) -0.0437(2) 0.0244(5) Uani 1 d .
C10 C 0.6311(3) 0.1005(3) -0.0470(2) 0.0257(5) Uani 1 d .
C11 C 0.6891(3) 0.0812(3) 0.0394(2) 0.0300(6) Uani 1 d .
H11 H 0.6375(3) 0.1377(3) 0.1044(2) 0.036 Uiso 1 calc R
C12 C 0.8236(3) -0.0221(3) 0.0282(3) 0.0353(6) Uani 1 d .
H12 H 0.8651(3) -0.0341(3) 0.0846(3) 0.042 Uiso 1 calc R
C13 C 0.8961(3) -0.1073(3) -0.0673(3) 0.0368(7) Uani 1 d .
H13 H 0.9879(3) -0.1766(3) -0.0773(3) 0.044 Uiso 1 calc R
C14 C 0.8292(3) -0.0871(3) -0.1477(2) 0.0361(7) Uani 1 d .
H14 H 0.8754(3) -0.1472(3) -0.2107(2) 0.043 Uiso 1 calc R
C15 C -0.0577(6) 0.7638(6) 0.4984(5) 0.108(2) Uani 1 d .
H51 H -0.0280(44) 0.7010(13) 0.5475(19) 0.130 Uiso 1 calc R
H52 H -0.1468(15) 0.8380(24) 0.5377(22) 0.130 Uiso 1 calc R
H53 H 0.0186(33) 0.7924(37) 0.4674(5) 0.130 Uiso 1 calc R
C16 C -0.2163(4) 0.6342(5) 0.4745(3) 0.0668(12) Uani 1 d .
H61 H -0.1764(14) 0.5857(24) 0.5281(15) 0.080 Uiso 1 calc R
H62 H -0.2341(24) 0.5783(23) 0.4297(5) 0.080 Uiso 1 calc R
H63 H -0.3073(11) 0.7084(5) 0.5105(18) 0.080 Uiso 1 calc R
C17 C 0.3496(9) -0.2928(7) -0.4054(6) 0.128(3) Uani 1 d .
H71 H 0.2841(34) -0.3283(22) -0.3636(21) 0.154 Uiso 1 calc R
H72 H 0.4495(18) -0.3511(15) -0.4115(34) 0.154 Uiso 1 calc R
H73 H 0.3388(52) -0.2836(10) -0.4769(16) 0.154 Uiso 1 calc R
C18 C 0.1221(6) -0.0582(8) -0.3409(5) 0.116(2) Uani 1 d .
H81 H 0.0786(16) 0.0302(15) -0.3052(31) 0.139 Uiso 1 calc R
H82 H 0.0671(13) -0.1049(25) -0.3032(32) 0.139 Uiso 1 calc R
H83 H 0.1203(7) -0.0564(39) -0.4150(5) 0.139 Uiso 1 calc R

loop_
_atom_type_symbol
_atom_type_description
_atom_type_scat_dispersion_real
_atom_type_scat_dispersion_imag
_atom_type_scat_source
C C 0.0033 0.0016 'International Tables Vol C Tables 4.2.6.8 and 6.1.1.4'
H H 0.0000 0.0000 'International Tables Vol C Tables 4.2.6.8 and 6.1.1.4'
N N 0.0061 0.0033 'International Tables Vol C Tables 4.2.6.8 and 6.1.1.4'
O O 0.0106 0.0060 'International Tables Vol C Tables 4.2.6.8 and 6.1.1.4'
S S 0.1246 0.1234 'International Tables Vol C Tables 4.2.6.8 and 6.1.1.4'
Cl Cl 0.1484 0.1585 'International Tables Vol C Tables 4.2.6.8 and 6.1.1.4'
Cu Cu 0.3201 1.2651 'International Tables Vol C Tables 4.2.6.8 and 6.1.1.4'

loop_
_geom_angle_atom_site_label_1
_geom_angle_atom_site_label_2
_geom_angle_atom_site_label_3
_geom_angle
O1 Cu1 N1 89.94(9)
O1 Cu1 N2 161.73(9)
N1 Cu1 N2 78.90(9)
O1 Cu1 Cl1 91.91(7)
N1 Cu1 Cl1 157.54(7)
N2 Cu1 Cl1 93.06(7)
O1 Cu1 Cl2 97.00(8)
N1 Cu1 Cl2 95.64(7)
N2 Cu1 Cl2 98.45(7)
Cl1 Cu1 Cl2 106.33(3)
O2 Cu2 N4 171.01(10)
O2 Cu2 N3 93.59(9)
N4 Cu2 N3 77.50(9)
O2 Cu2 Cl3 92.63(8)
N4 Cu2 Cl3 92.62(8)
N3 Cu2 Cl3 117.79(7)
O2 Cu2 Cl4 89.80(8)
N4 Cu2 Cl4 92.19(8)
N3 Cu2 Cl4 110.52(7)
Cl3 Cu2 Cl4 131.35(4)
O1 S1 C16 106.3(2)
O1 S1 C15 102.0(2)
C16 S1 C15 98.2(2)
O3 S2 C18 105.5(3)
O3 S2 C17 104.9(3)
C18 S2 C17 98.1(4)
S1 O1 Cu1 120.06(14)
Cu2 O2 H21 121.72(8)
Cu2 O2 H22 113.01(7)
H21 O2 H22 105.5
C1 N1 C5 119.0(2)
C1 N1 Cu1 124.3(2)
C5 N1 Cu1 115.8(2)
C7 N2 C6 120.1(2)
C7 N2 Cu1 125.6(2)
C6 N2 Cu1 114.0(2)
C8 N3 C9 119.7(2)
C8 N3 Cu2 128.4(2)
C9 N3 Cu2 111.4(2)
C14 N4 C10 119.0(2)
C14 N4 Cu2 121.7(2)
C10 N4 Cu2 119.2(2)
N1 C1 C2 122.1(3)
N1 C1 H1 118.9(2)
C2 C1 H1 118.9(2)
C3 C2 C1 119.3(3)
C3 C2 H2 120.3(2)
C1 C2 H2 120.3(2)
C2 C3 C4 119.1(3)
C2 C3 H3 120.5(2)
C4 C3 H3 120.5(2)
C3 C4 C5 118.9(3)
C3 C4 H4 120.5(2)
C5 C4 H4 120.5(2)
N1 C5 C4 121.4(2)
N1 C5 C6 113.8(2)
C4 C5 C6 124.3(2)
N2 C6 C9 118.8(2)
N2 C6 C5 113.6(2)
C9 C6 C5 127.5(2)
N2 C7 C8 119.5(2)
N2 C7 H7 120.3(2)
C8 C7 H7 120.3(2)
N3 C8 C7 120.5(2)
N3 C8 H8 119.75(15)
C7 C8 H8 119.7(2)
N3 C9 C6 118.7(2)
N3 C9 C10 114.2(2)
C6 C9 C10 126.9(2)
N4 C10 C11 120.5(2)
N4 C10 C9 114.5(2)
C11 C10 C9 124.8(2)
C12 C11 C10 119.6(3)
C12 C11 H11 120.2(2)
C10 C11 H11 120.2(2)
C13 C12 C11 119.4(3)
C13 C12 H12 120.3(2)
C11 C12 H12 120.3(2)
C14 C13 C12 118.3(3)
C14 C13 H13 120.9(2)
C12 C13 H13 120.9(2)
N4 C14 C13 123.1(3)
N4 C14 H14 118.4(2)
C13 C14 H14 118.4(2)
S1 C15 H51 109.5(2)
S1 C15 H52 109.5(2)
H51 C15 H52 109.5
S1 C15 H53 109.5(2)
H51 C15 H53 109.5
H52 C15 H53 109.5
S1 C16 H61 109.5(2)
S1 C16 H62 109.47(14)
H61 C16 H62 109.5
S1 C16 H63 109.5(2)
H61 C16 H63 109.5
H62 C16 H63 109.5
S2 C17 H71 109.5(2)
S2 C17 H72 109.5(3)
H71 C17 H72 109.5
S2 C17 H73 109.5(2)
H71 C17 H73 109.5
H72 C17 H73 109.5
S2 C18 H81 109.5(3)
S2 C18 H82 109.5(2)
H81 C18 H82 109.5
S2 C18 H83 109.5(2)
H81 C18 H83 109.5
H82 C18 H83 109.5

loop_
_geom_bond_atom_site_label_1
_geom_bond_atom_site_label_2
_geom_bond_distance
Cu1 O1 1.974(2)
Cu1 N1 2.027(2)
Cu1 N2 2.049(2)
Cu1 Cl1 2.2844(9)
Cu1 Cl2 2.4531(9)
Cu2 O2 1.969(2)
Cu2 N4 1.981(2)
Cu2 N3 2.187(2)
Cu2 Cl3 2.2861(9)
Cu2 Cl4 2.2962(9)
S1 O1 1.529(2)
S1 C16 1.766(4)
S1 C15 1.782(5)
S2 O3 1.499(3)
S2 C18 1.762(6)
S2 C17 1.762(8)
O2 H21 0.83
O2 H22 0.76
N1 C1 1.333(4)
N1 C5 1.350(3)
N2 C7 1.328(3)
N2 C6 1.345(3)
N3 C8 1.319(4)
N3 C9 1.352(3)
N4 C14 1.330(4)
N4 C10 1.355(3)
C1 C2 1.384(4)
C1 H1 0.93
C2 C3 1.369(5)
C2 H2 0.93
C3 C4 1.386(4)
C3 H3 0.93
C4 C5 1.388(4)
C4 H4 0.93
C5 C6 1.476(4)
C6 C9 1.406(4)
C7 C8 1.394(4)
C7 H7 0.93
C8 H8 0.93
C9 C10 1.483(4)
C10 C11 1.390(4)
C11 C12 1.379(4)
C11 H11 0.93
C12 C13 1.378(4)
C12 H12 0.93
C13 C14 1.377(4)
C13 H13 0.93
C14 H14 0.93
C15 H51 0.96
C15 H52 0.96
C15 H53 0.96
C16 H61 0.96
C16 H62 0.96
C16 H63 0.96
C17 H71 0.96
C17 H72 0.96
C17 H73 0.96
C18 H81 0.96
C18 H82 0.96
C18 H83 0.96
